data_4076234
loop_
_publ_author_name
'Waltz, Karen M.'
'Carroll, Patrick J.'
'Walsh, Patrick J.'

_publ_section_title
;
 Solid State Structures and Solution Behavior of Titanium(IV)
 Octahydrobinaphtholate Complexes. Examination of Nonlinear Behavior in
 the Asymmetric Addition of Ethyl Groups to Benzaldehyde
;
_journal_issue 1
_journal_name_full Organometallics
_journal_page_first 127
_journal_paper_doi 10.1021/om034107h
_journal_volume 23
_journal_year 2004
_chemical_formula_sum 'C62 H108 O11 Ti2'
_chemical_formula_weight 1125.28
_space_group_IT_number 4
_symmetry_cell_setting monoclinic
_symmetry_Int_Tables_number 4
_symmetry_space_group_name_Hall 'P 2yb'
_symmetry_space_group_name_H-M 'P 1 21 1'
_atom_sites_solution_hydrogens geom
_atom_sites_solution_primary direct
_atom_sites_solution_secondary difmap
_audit_creation_method SHELXL
_cell_angle_alpha 90.00
_cell_angle_beta 90.6120(10)
_cell_angle_gamma 90.00
_cell_formula_units_Z 2
_cell_length_a 14.00410(10)
_cell_length_b 15.2164(2)
_cell_length_c 15.6346(2)
_cell_measurement_temperature 200(2)
_cell_volume 3331.42(7)
_computing_structure_refinement 'SHELXL-93 (Sheldrick, 1993)'
_computing_structure_solution 'SIR92 (Altomare, 1993)'
_diffrn_ambient_temperature 200(2)
_diffrn_measurement_device 'image plate area detector'
_diffrn_measurement_device_type 'Rigaku R-AXIS IIc'
_diffrn_measurement_method 'phi oscillations'
_diffrn_radiation_monochromator graphite
_diffrn_radiation_source 'rotating anode'
_diffrn_radiation_type MoK\a
_diffrn_radiation_wavelength 0.71069
_diffrn_reflns_av_R_equivalents 0.0326
_diffrn_reflns_av_sigmaI/netI 0.0344
_diffrn_reflns_limit_h_max 16
_diffrn_reflns_limit_h_min -16
_diffrn_reflns_limit_k_max 18
_diffrn_reflns_limit_k_min -18
_diffrn_reflns_limit_l_max 18
_diffrn_reflns_limit_l_min -18
_diffrn_reflns_number 26439
_diffrn_reflns_theta_max 25.35
_diffrn_reflns_theta_min 2.61
_exptl_absorpt_coefficient_mu 0.292
_exptl_absorpt_correction_type none
_exptl_crystal_density_diffrn 1.122
_exptl_crystal_F_000 1224
_exptl_crystal_size_max 0.34
_exptl_crystal_size_mid 0.28
_exptl_crystal_size_min 0.26
_refine_diff_density_max 0.315
_refine_diff_density_min -0.256
_refine_diff_density_rms 0.062
_refine_ls_abs_structure_details 'Flack H D (1983), Acta Cryst. A39, 876-881'
_refine_ls_abs_structure_Flack 0.02(3)
_refine_ls_extinction_method none
_refine_ls_goodness_of_fit_all 1.102
_refine_ls_goodness_of_fit_obs 1.124
_refine_ls_matrix_type full
_refine_ls_number_parameters 757
_refine_ls_number_reflns 11716
_refine_ls_number_restraints 116
_refine_ls_restrained_S_all 1.120
_refine_ls_restrained_S_obs 1.145
_refine_ls_R_factor_all 0.0830
_refine_ls_R_factor_obs 0.0731
_refine_ls_shift/esd_max 0.017
_refine_ls_shift/esd_mean 0.001
_refine_ls_structure_factor_coef Fsqd
_refine_ls_weighting_details 'w=1/[\s^2^(Fo^2^)+(0.1077P)^2^+1.4212P] where P=(Fo^2^+2Fc^2^)/3'
_refine_ls_weighting_scheme calc
_refine_ls_wR_factor_all 0.2025
_refine_ls_wR_factor_obs 0.1914
_reflns_number_observed 10098
_reflns_number_total 11716
_reflns_observed_criterion >2sigma(I)
_cod_data_source_file om034107hsi20030812_044838.cif
_cod_data_source_block shelxl
_cod_depositor_comments
;
The following automatic conversions were performed:

'_refine_ls_weighting_scheme' value 'calc
w=1/[\s^2^(Fo^2^)+(0.1077P)^2^+1.4212P] where P=(Fo^2^+2Fc^2^)/3' was
changed to 'calc'. New tag '_refine_ls_weighting_details' was
created. The value of the new tag was set to
'w=1/[\s^2^(Fo^2^)+(0.1077P)^2^+1.4212P] where P=(Fo^2^+2Fc^2^)/3'.

Automatic conversion script
Id: cif_fix_values 3143 2015-03-26 13:38:13Z robertas 
;
_cod_original_sg_symbol_H-M 'P 21       '
_cod_database_code 4076234

loop_
_symmetry_equiv_pos_as_xyz
'x, y, z'
'-x, y+1/2, -z'

loop_
_atom_site_aniso_label
_atom_site_aniso_U_11
_atom_site_aniso_U_22
_atom_site_aniso_U_33
_atom_site_aniso_U_23
_atom_site_aniso_U_13
_atom_site_aniso_U_12
Ti1 0.0610(5) 0.0584(5) 0.0589(4) 0.0022(4) 0.0006(4) -0.0027(4)
Ti2 0.0508(4) 0.0550(4) 0.0711(5) -0.0037(4) 0.0043(3) 0.0008(4)
O1 0.058(2) 0.054(2) 0.065(2) -0.0065(14) 0.0066(14) -0.0061(14)
O2 0.068(2) 0.065(2) 0.067(2) 0.000(2) -0.003(2) 0.006(2)
O3 0.064(2) 0.073(2) 0.103(3) 0.006(2) -0.015(2) 0.007(2)
O4 0.111(3) 0.099(3) 0.055(2) -0.001(2) 0.003(2) -0.025(2)
O5 0.053(2) 0.056(2) 0.074(2) 0.0007(15) 0.0023(15) -0.0075(13)
O6 0.063(2) 0.090(3) 0.081(2) 0.020(2) 0.006(2) 0.000(2)
O7 0.055(2) 0.079(3) 0.091(3) 0.010(2) 0.002(2) -0.002(2)
O8 0.080(3) 0.077(3) 0.132(4) -0.038(3) 0.007(2) 0.016(2)
C1 0.059(3) 0.056(3) 0.053(2) 0.003(2) 0.006(2) -0.012(2)
C2 0.065(3) 0.074(3) 0.057(3) -0.004(2) 0.010(2) -0.008(2)
C3 0.068(3) 0.094(4) 0.062(3) 0.008(3) 0.011(2) -0.017(3)
C4 0.075(3) 0.074(3) 0.060(3) 0.006(2) -0.004(2) -0.022(3)
C5 0.117(5) 0.108(5) 0.083(4) 0.014(4) -0.005(4) -0.055(4)
C6 0.123(7) 0.079(5) 0.235(12) -0.013(6) 0.021(7) -0.036(5)
C7 0.195(9) 0.082(4) 0.116(6) -0.007(4) 0.033(6) -0.050(6)
C8 0.105(4) 0.061(3) 0.079(4) -0.005(3) -0.013(3) -0.017(3)
C9 0.074(3) 0.059(3) 0.057(3) 0.002(2) -0.006(2) -0.015(2)
C10 0.059(3) 0.051(2) 0.052(2) 0.002(2) -0.001(2) -0.002(2)
C11 0.067(3) 0.051(2) 0.051(2) 0.003(2) 0.008(2) 0.000(2)
C12 0.077(3) 0.050(2) 0.056(2) -0.001(2) 0.011(2) 0.002(2)
C13 0.083(3) 0.068(3) 0.057(3) -0.005(2) 0.000(2) 0.006(3)
C14 0.101(5) 0.144(6) 0.059(3) 0.015(4) -0.001(3) 0.010(4)
C15 0.146(8) 0.225(12) 0.060(4) 0.027(5) 0.007(4) 0.045(8)
C16 0.127(6) 0.099(4) 0.061(3) 0.006(3) 0.027(4) 0.019(4)
C17 0.095(4) 0.067(3) 0.063(3) -0.001(2) 0.019(3) 0.019(3)
C18 0.089(4) 0.100(4) 0.073(4) -0.005(3) 0.035(3) 0.007(3)
C19 0.065(3) 0.083(4) 0.082(4) -0.006(3) 0.020(3) 0.009(3)
C20 0.077(3) 0.052(2) 0.068(3) -0.008(2) 0.004(2) 0.006(2)
C22 0.081(5) 0.198(10) 0.132(7) 0.064(7) -0.002(4) 0.040(6)
C25 0.091(6) 0.184(11) 0.234(13) 0.029(11) 0.021(8) 0.055(7)
C21 0.063(6) 0.091(8) 0.123(9) 0.062(7) 0.002(6) 0.011(6)
C23 0.090(11) 0.259(27) 0.166(17) 0.137(18) 0.007(11) 0.007(14)
C24 0.102(13) 0.091(12) 0.313(34) -0.022(14) -0.061(16) 0.044(10)
C26 0.076(9) 0.176(18) 0.146(13) -0.057(12) -0.005(8) 0.012(10)
C21' 0.066(11) 0.100(15) 0.179(22) 0.076(15) 0.034(12) 0.022(10)
C23' 0.070(13) 0.322(47) 0.417(61) 0.321(49) 0.094(23) 0.089(22)
C24' 0.080(14) 0.091(16) 0.233(33) -0.037(19) -0.002(16) 0.030(11)
C26' 0.039(7) 0.145(18) 0.125(15) -0.059(13) -0.009(8) 0.009(9)
C27 0.151(6) 0.103(5) 0.068(3) -0.007(4) 0.026(4) 0.019(5)
C30 0.195(11) 0.198(12) 0.089(6) -0.041(7) 0.049(7) -0.003(9)
C28 0.107(8) 0.129(10) 0.072(6) -0.024(6) -0.009(6) -0.023(7)
C29 0.144(12) 0.141(12) 0.094(9) -0.037(8) -0.039(9) 0.018(10)
C31 0.174(16) 0.186(18) 0.059(7) 0.024(10) 0.017(8) -0.031(14)
C32 0.097(8) 0.165(14) 0.106(9) -0.034(10) 0.011(7) -0.005(9)
C28' 0.099(10) 0.087(10) 0.070(8) 0.029(7) 0.022(8) 0.042(8)
C29' 0.325(38) 0.149(21) 0.107(16) 0.064(15) 0.127(22) 0.137(24)
C31' 0.187(23) 0.098(13) 0.053(8) -0.007(8) -0.023(11) 0.047(15)
C32' 0.159(17) 0.107(12) 0.052(8) 0.013(8) -0.003(9) 0.059(12)
C33 0.053(3) 0.062(3) 0.077(3) 0.002(2) 0.006(2) -0.013(2)
C34 0.067(3) 0.078(3) 0.071(3) -0.009(3) 0.008(2) -0.019(3)
C35 0.082(4) 0.095(4) 0.089(4) -0.010(3) 0.011(3) -0.037(3)
C36 0.082(4) 0.099(5) 0.113(5) 0.000(4) 0.008(4) -0.034(4)
C37 0.067(3) 0.084(4) 0.083(4) 0.006(3) 0.014(3) -0.004(3)
C38 0.060(3) 0.065(3) 0.064(3) 0.002(2) 0.005(2) -0.001(2)
C39 0.089(4) 0.080(4) 0.090(4) 0.025(3) 0.019(3) 0.010(3)
C40 0.141(7) 0.113(6) 0.113(6) 0.010(5) 0.055(5) 0.019(5)
C44 0.140(7) 0.086(5) 0.130(6) 0.031(4) 0.045(5) 0.027(5)
C41 0.102(9) 0.126(11) 0.135(11) 0.022(9) 0.036(8) -0.014(8)
C42 0.159(14) 0.091(9) 0.134(12) 0.044(9) 0.024(10) -0.015(9)
C43 0.155(13) 0.083(8) 0.123(10) 0.020(7) 0.040(9) -0.004(8)
C41' 0.122(14) 0.160(18) 0.066(9) 0.020(10) 0.019(9) 0.076(13)
C42' 0.163(21) 0.155(20) 0.080(11) 0.056(13) 0.040(13) 0.060(16)
C43' 0.141(18) 0.114(15) 0.124(16) 0.051(13) 0.010(13) 0.047(13)
C45 0.052(3) 0.074(3) 0.085(4) 0.002(3) -0.001(2) -0.003(2)
C46 0.073(4) 0.145(7) 0.102(5) -0.031(5) 0.023(3) 0.005(4)
C47 0.070(4) 0.193(10) 0.149(8) -0.019(7) 0.037(5) -0.013(5)
C48 0.053(3) 0.129(6) 0.170(8) -0.009(6) -0.001(4) 0.000(4)
C49 0.075(4) 0.118(5) 0.125(6) 0.012(5) -0.029(4) -0.013(4)
C50 0.060(3) 0.097(4) 0.094(4) 0.009(3) -0.004(3) 0.006(3)
C51 0.090(4) 0.067(3) 0.113(5) -0.019(3) 0.014(4) 0.003(3)
C52 0.161(9) 0.094(6) 0.164(9) 0.011(6) 0.047(7) -0.009(6)
C53 0.140(9) 0.207(14) 0.223(14) -0.087(11) 0.060(9) -0.010(9)
C54 0.161(10) 0.174(11) 0.181(11) -0.088(9) 0.003(8) -0.022(8)
C55 0.271(16) 0.066(5) 0.233(14) -0.007(7) -0.038(12) 0.043(7)
C56 0.199(12) 0.083(5) 0.234(13) -0.010(6) 0.092(10) -0.036(6)
O9 0.189(8) 0.114(5) 0.268(11) 0.067(6) -0.074(8) -0.013(5)
C57 0.194(11) 0.102(6) 0.119(7) 0.018(5) -0.059(7) -0.011(7)
C58 0.190(11) 0.220(13) 0.118(8) 0.034(8) -0.078(8) -0.036(10)
C59 0.261(17) 0.194(13) 0.120(8) 0.038(9) -0.040(9) -0.012(12)
C60 0.391(23) 0.150(10) 0.101(7) 0.029(7) -0.046(10) -0.084(13)
C61 0.555(43) 0.253(22) 0.129(11) 0.019(12) -0.133(19) -0.011(24)
C62 0.238(15) 0.170(11) 0.214(14) 0.049(10) -0.156(13) -0.028(10)

loop_
_atom_site_label
_atom_site_type_symbol
_atom_site_fract_x
_atom_site_fract_y
_atom_site_fract_z
_atom_site_U_iso_or_equiv
_atom_site_thermal_displace_type
_atom_site_occupancy
_atom_site_calc_flag
_atom_site_refinement_flags
_atom_site_disorder_group
Ti1 Ti 0.84207(6) 0.45361(6) 0.30406(5) 0.0594(2) Uani 1 d . .
Ti2 Ti 0.68894(6) 0.59038(6) 0.20970(6) 0.0589(2) Uani 1 d . .
O1 O 0.6992(2) 0.4704(2) 0.2573(2) 0.0588(8) Uani 1 d . .
O2 O 0.8354(3) 0.3450(2) 0.2464(2) 0.0667(9) Uani 1 d . .
O3 O 0.9680(3) 0.4536(3) 0.3183(3) 0.0801(10) Uani 1 d . .
O4 O 0.8021(3) 0.4394(3) 0.4091(2) 0.0885(12) Uani 1 d . .
O5 O 0.8296(2) 0.5701(2) 0.2576(2) 0.0609(8) Uani 1 d . .
O6 O 0.7389(3) 0.6232(3) 0.1090(3) 0.0777(10) Uani 1 d . .
O7 O 0.5687(2) 0.5747(3) 0.1775(3) 0.0754(10) Uani 1 d . .
O8 O 0.6776(3) 0.6804(3) 0.2821(3) 0.0960(14) Uani 1 d . .
C1 C 0.6343(3) 0.4020(3) 0.2565(3) 0.0561(10) Uani 1 d . .
C2 C 0.5626(4) 0.4005(4) 0.3188(3) 0.0654(12) Uani 1 d . .
H2 H 0.5559(4) 0.4458(4) 0.3583(3) 0.087 Uiso 1 calc R .
C3 C 0.5022(4) 0.3278(4) 0.3184(3) 0.0748(14) Uani 1 d . .
H3 H 0.4528(4) 0.3260(4) 0.3576(3) 0.099 Uiso 1 calc R .
C4 C 0.5122(4) 0.2590(4) 0.2632(3) 0.0700(13) Uani 1 d . .
C5 C 0.4462(6) 0.1806(5) 0.2700(4) 0.103(2) Uani 1 d . .
H5A H 0.4486(6) 0.1592(5) 0.3284(4) 0.137 Uiso 1 calc R .
H5B H 0.3814(6) 0.2002(5) 0.2584(4) 0.137 Uiso 1 calc R .
C6 C 0.4679(7) 0.1069(6) 0.2121(8) 0.146(4) Uani 1 d . .
H6A H 0.4528(7) 0.0530(6) 0.2420(8) 0.194 Uiso 1 calc R .
H6B H 0.4244(7) 0.1110(6) 0.1635(8) 0.194 Uiso 1 calc R .
C7 C 0.5635(8) 0.0979(5) 0.1788(6) 0.131(3) Uani 1 d . .
H7A H 0.5622(8) 0.0553(5) 0.1326(6) 0.174 Uiso 1 calc R .
H7B H 0.6048(8) 0.0748(5) 0.2236(6) 0.174 Uiso 1 calc R .
C8 C 0.6057(5) 0.1822(4) 0.1461(4) 0.081(2) Uani 1 d . .
H8A H 0.5811(5) 0.1930(4) 0.0889(4) 0.108 Uiso 1 calc R .
H8A H 0.6743(5) 0.1752(4) 0.1422(4) 0.108 Uiso 1 calc R .
C9 C 0.5844(4) 0.2622(3) 0.2018(3) 0.0633(12) Uani 1 d . .
C10 C 0.6434(3) 0.3356(3) 0.1969(3) 0.0539(10) Uani 1 d . .
C11 C 0.7201(3) 0.3439(3) 0.1321(3) 0.0566(10) Uani 1 d . .
C12 C 0.6989(4) 0.3548(3) 0.0442(3) 0.0609(11) Uani 1 d . .
C13 C 0.5978(4) 0.3618(4) 0.0138(3) 0.0693(13) Uani 1 d . .
H13A H 0.5682(4) 0.3044(4) 0.0182(3) 0.092 Uiso 1 calc R .
H13B H 0.5639(4) 0.4011(4) 0.0519(3) 0.092 Uiso 1 calc R .
C14 C 0.5851(5) 0.3942(6) -0.0755(4) 0.101(2) Uani 1 d . .
H14A H 0.5234(5) 0.3744(6) -0.0966(4) 0.134 Uiso 1 calc R .
H14B H 0.5837(5) 0.4579(6) -0.0742(4) 0.134 Uiso 1 calc R .
C15 C 0.6535(7) 0.3684(9) -0.1327(5) 0.144(4) Uani 1 d . .
H15A H 0.6433(7) 0.4017(9) -0.1849(5) 0.191 Uiso 1 calc R .
H15B H 0.6418(7) 0.3071(9) -0.1464(5) 0.191 Uiso 1 calc R .
C16 C 0.7563(6) 0.3771(5) -0.1083(4) 0.095(2) Uani 1 d . .
H16A H 0.7782(6) 0.4355(5) -0.1234(4) 0.127 Uiso 1 calc R .
H16B H 0.7932(6) 0.3351(5) -0.1408(4) 0.127 Uiso 1 calc R .
C17 C 0.7745(5) 0.3621(4) -0.0139(3) 0.0748(14) Uani 1 d . .
C18 C 0.8696(5) 0.3599(5) 0.0178(4) 0.087(2) Uani 1 d . .
H18 H 0.9199(5) 0.3626(5) -0.0205(4) 0.116 Uiso 1 calc R .
C19 C 0.8886(4) 0.3541(4) 0.1008(4) 0.0768(15) Uani 1 d . .
H19 H 0.9516(4) 0.3547(4) 0.1200(4) 0.102 Uiso 1 calc R .
C20 C 0.8149(4) 0.3471(3) 0.1593(3) 0.0658(12) Uani 1 d . .
C22 C 1.0549(5) 0.3855(7) 0.4344(4) 0.137(4) Uani 1 d D .
H22A H 1.0112(5) 0.3361(7) 0.4341(4) 0.182 Uiso 0.60 calc PR 1
H22B H 1.0314(5) 0.4289(7) 0.4744(4) 0.182 Uiso 0.60 calc PR 1
H22C H 1.0810(5) 0.4426(7) 0.4492(4) 0.182 Uiso 0.40 calc PR 2
H22D H 0.9972(5) 0.3766(7) 0.4671(4) 0.182 Uiso 0.40 calc PR 2
C25 C 1.1959(6) 0.3254(8) 0.3087(6) 0.170(5) Uani 1 d D .
H25A H 1.2195(6) 0.2820(8) 0.2688(6) 0.225 Uiso 0.60 calc PR 1
H25B H 1.2388(6) 0.3755(8) 0.3082(6) 0.225 Uiso 0.60 calc PR 1
H25C H 1.1697(6) 0.2684(8) 0.2940(6) 0.225 Uiso 0.40 calc PR 2
H25D H 1.2536(6) 0.3342(8) 0.2760(6) 0.225 Uiso 0.40 calc PR 2
C21 C 1.0598(7) 0.4255(7) 0.3449(6) 0.092(4) Uani 0.60 d PD 1
H21 H 1.1040(7) 0.4754(7) 0.3452(6) 0.123 Uiso 0.60 calc PR 1
C23 C 1.1556(9) 0.3546(12) 0.4626(6) 0.172(11) Uani 0.60 d PD 1
H23A H 1.1989(9) 0.4044(12) 0.4644(6) 0.228 Uiso 0.60 calc PR 1
H23B H 1.1530(9) 0.3293(12) 0.5195(6) 0.228 Uiso 0.60 calc PR 1
C24 C 1.1926(10) 0.2859(9) 0.3994(8) 0.169(11) Uani 0.60 d PD 1
H24A H 1.1509(10) 0.2350(9) 0.3994(8) 0.225 Uiso 0.60 calc PR 1
H24B H 1.2560(10) 0.2669(9) 0.4168(8) 0.225 Uiso 0.60 calc PR 1
C26 C 1.0945(8) 0.3547(11) 0.2817(6) 0.133(7) Uani 0.60 d PD 1
H26A H 1.0515(8) 0.3047(11) 0.2823(6) 0.177 Uiso 0.60 calc PR 1
H26B H 1.0954(8) 0.3784(11) 0.2241(6) 0.177 Uiso 0.60 calc PR 1
C21' C 1.0312(7) 0.3821(13) 0.3375(7) 0.115(9) Uani 0.40 d PD 2
H21' H 1.0019(7) 0.3257(13) 0.3219(7) 0.152 Uiso 0.40 calc PR 2
C23' C 1.1281(12) 0.3132(15) 0.4561(9) 0.269(34) Uani 0.40 d PD 2
H23C H 1.1015(12) 0.2560(15) 0.4420(9) 0.358 Uiso 0.40 calc PR 2
H23D H 1.1428(12) 0.3141(15) 0.5168(9) 0.358 Uiso 0.40 calc PR 2
C24' C 1.2199(8) 0.3285(14) 0.4048(8) 0.135(11) Uani 0.40 d PD 2
H24C H 1.2471(8) 0.3852(14) 0.4194(8) 0.179 Uiso 0.40 calc PR 2
H24D H 1.2665(8) 0.2835(14) 0.4188(8) 0.179 Uiso 0.40 calc PR 2
C26' C 1.1227(8) 0.3979(10) 0.2865(7) 0.103(7) Uani 0.40 d PD 2
H26C H 1.1491(8) 0.4551(10) 0.3007(7) 0.137 Uiso 0.40 calc PR 2
H26D H 1.1083(8) 0.3969(10) 0.2257(7) 0.137 Uiso 0.40 calc PR 2
C27 C 0.7933(5) 0.4556(5) 0.4914(3) 0.107(2) Uani 1 d D .
H27 H 0.8276(5) 0.4044(5) 0.5141(3) 0.142 Uiso 0.60 calc PR 3
H27' H 0.8541(5) 0.4874(5) 0.4920(3) 0.142 Uiso 0.40 calc PR 4
C30 C 0.7622(7) 0.5332(6) 0.6597(4) 0.160(4) Uani 1 d D .
H30A H 0.7633(7) 0.5401(6) 0.7214(4) 0.213 Uiso 0.60 calc PR 3
H30B H 0.7290(7) 0.5829(6) 0.6345(4) 0.213 Uiso 0.60 calc PR 3
H30C H 0.8242(7) 0.5616(6) 0.6611(4) 0.213 Uiso 0.40 calc PR 4
H30D H 0.7297(7) 0.5466(6) 0.7126(4) 0.213 Uiso 0.40 calc PR 4
C28 C 0.8589(7) 0.5278(8) 0.5260(5) 0.103(4) Uani 0.60 d PD 3
H28A H 0.8344(7) 0.5846(8) 0.5079(5) 0.137 Uiso 0.60 calc PR 3
H28B H 0.9219(7) 0.5207(8) 0.5018(5) 0.137 Uiso 0.60 calc PR 3
C29 C 0.8671(7) 0.5261(9) 0.6241(6) 0.126(5) Uani 0.60 d PD 3
H29A H 0.9056(7) 0.5750(9) 0.6443(6) 0.168 Uiso 0.60 calc PR 3
H29B H 0.8968(7) 0.4718(9) 0.6430(6) 0.168 Uiso 0.60 calc PR 3
C31 C 0.7125(10) 0.4458(10) 0.6340(5) 0.140(6) Uani 0.60 d PD 3
H31A H 0.7506(10) 0.3962(10) 0.6533(5) 0.186 Uiso 0.60 calc PR 3
H31B H 0.6503(10) 0.4420(10) 0.6604(5) 0.186 Uiso 0.60 calc PR 3
C32 C 0.7018(6) 0.4440(10) 0.5369(6) 0.123(5) Uani 0.60 d PD 3
H32A H 0.6736(6) 0.3883(10) 0.5199(6) 0.163 Uiso 0.60 calc PR 3
H32B H 0.6581(6) 0.4903(10) 0.5194(6) 0.163 Uiso 0.60 calc PR 3
C28' C 0.7390(11) 0.5410(8) 0.4966(5) 0.085(5) Uani 0.40 d PD 4
H28C H 0.7805(11) 0.5875(8) 0.4763(5) 0.113 Uiso 0.40 calc PR 4
H28D H 0.6852(11) 0.5376(8) 0.4572(5) 0.113 Uiso 0.40 calc PR 4
C29' C 0.7021(16) 0.5679(11) 0.5817(7) 0.193(17) Uani 0.40 d PD 4
H29C H 0.6371(16) 0.5468(11) 0.5869(7) 0.257 Uiso 0.40 calc PR 4
H29D H 0.7003(16) 0.6316(11) 0.5842(7) 0.257 Uiso 0.40 calc PR 4
C31' C 0.7745(15) 0.4347(8) 0.6509(5) 0.113(8) Uani 0.40 d PD 4
H31C H 0.8136(15) 0.4133(8) 0.6981(5) 0.151 Uiso 0.40 calc PR 4
H31D H 0.7125(15) 0.4066(8) 0.6546(5) 0.151 Uiso 0.40 calc PR 4
C32' C 0.8205(15) 0.4091(9) 0.5675(5) 0.106(6) Uani 0.40 d PD 4
H32C H 0.8890(15) 0.4154(9) 0.5748(5) 0.141 Uiso 0.40 calc PR 4
H32D H 0.8077(15) 0.3472(9) 0.5579(5) 0.141 Uiso 0.40 calc PR 4
C33 C 0.8936(3) 0.6450(3) 0.2502(3) 0.0640(12) Uani 1 d . .
H33 H 0.8565(3) 0.6946(3) 0.2275(3) 0.085 Uiso 1 calc R .
C34 C 0.9326(4) 0.6711(4) 0.3367(3) 0.0718(13) Uani 1 d . .
H34A H 0.9705(4) 0.6234(4) 0.3602(3) 0.095 Uiso 1 calc R .
H34B H 0.8802(4) 0.6824(4) 0.3752(3) 0.095 Uiso 1 calc R .
C35 C 0.9941(5) 0.7529(5) 0.3291(4) 0.089(2) Uani 1 d . .
H35A H 1.0212(5) 0.7676(5) 0.3846(4) 0.118 Uiso 1 calc R .
H35B H 0.9550(5) 0.8019(5) 0.3100(4) 0.118 Uiso 1 calc R .
C36 C 1.0749(5) 0.7370(5) 0.2648(5) 0.098(2) Uani 1 d . .
H36A H 1.1107(5) 0.7910(5) 0.2573(5) 0.131 Uiso 1 calc R .
H36B H 1.1182(5) 0.6929(5) 0.2875(5) 0.131 Uiso 1 calc R .
C37 C 1.0360(4) 0.7067(4) 0.1787(4) 0.0781(15) Uani 1 d . .
H37A H 0.9987(4) 0.7536(4) 0.1528(4) 0.104 Uiso 1 calc R .
H37B H 1.0887(4) 0.6936(4) 0.1411(4) 0.104 Uiso 1 calc R .
C38 C 0.9743(3) 0.6262(3) 0.1880(3) 0.0630(12) Uani 1 d . .
H38A H 1.0127(3) 0.5776(3) 0.2091(3) 0.084 Uiso 1 calc R .
H38B H 0.9478(3) 0.6098(3) 0.1327(3) 0.084 Uiso 1 calc R .
C39 C 0.7051(4) 0.6510(3) 0.0275(4) 0.086(2) Uani 1 d D .
H39 H 0.6561(4) 0.6093(3) 0.0081(4) 0.114 Uiso 1 calc R .
C40 C 0.7868(5) 0.6465(4) -0.0337(5) 0.122(3) Uani 1 d D .
H40A H 0.8241(5) 0.5943(4) -0.0209(5) 0.163 Uiso 0.60 calc PR 5
H40B H 0.7611(5) 0.6402(4) -0.0912(5) 0.163 Uiso 0.60 calc PR 5
H40C H 0.8441(5) 0.6660(4) -0.0038(5) 0.163 Uiso 0.40 calc PR 6
H40D H 0.7963(5) 0.5855(4) -0.0493(5) 0.163 Uiso 0.40 calc PR 6
C44 C 0.6586(5) 0.7405(4) 0.0362(5) 0.118(3) Uani 1 d D .
H44A H 0.6191(5) 0.7516(4) -0.0139(5) 0.158 Uiso 0.60 calc PR 5
H44B H 0.6173(5) 0.7400(4) 0.0856(5) 0.158 Uiso 0.60 calc PR 5
H44C H 0.5960(5) 0.7329(4) 0.0610(5) 0.158 Uiso 0.40 calc PR 6
H44D H 0.6965(5) 0.7757(4) 0.0757(5) 0.158 Uiso 0.40 calc PR 6
C41 C 0.8520(6) 0.7246(6) -0.0316(9) 0.121(5) Uani 0.60 d PD 5
H41A H 0.8928(6) 0.7227(6) -0.0812(9) 0.161 Uiso 0.60 calc PR 5
H41B H 0.8926(6) 0.7209(6) 0.0189(9) 0.161 Uiso 0.60 calc PR 5
C42 C 0.7991(9) 0.8126(5) -0.0307(9) 0.128(5) Uani 0.60 d PD 5
H42A H 0.7636(9) 0.8203(5) -0.0838(9) 0.170 Uiso 0.60 calc PR 5
H42B H 0.8445(9) 0.8605(5) -0.0252(9) 0.170 Uiso 0.60 calc PR 5
C43 C 0.7294(8) 0.8136(5) 0.0460(8) 0.120(5) Uani 0.60 d PD 5
H43A H 0.7651(8) 0.8065(5) 0.0991(8) 0.160 Uiso 0.60 calc PR 5
H43B H 0.6963(8) 0.8695(5) 0.0480(8) 0.160 Uiso 0.60 calc PR 5
C41' C 0.7767(12) 0.6987(10) -0.1136(7) 0.115(7) Uani 0.40 d PD 6
H41C H 0.7324(12) 0.6691(10) -0.1520(7) 0.154 Uiso 0.40 calc PR 6
H41D H 0.8381(12) 0.7016(10) -0.1415(7) 0.154 Uiso 0.40 calc PR 6
C42' C 0.7409(14) 0.7924(9) -0.0972(10) 0.133(9) Uani 0.40 d PD 6
H42C H 0.7298(14) 0.8221(9) -0.1513(10) 0.176 Uiso 0.40 calc PR 6
H42D H 0.7890(14) 0.8252(9) -0.0654(10) 0.176 Uiso 0.40 calc PR 6
C43' C 0.6479(12) 0.7898(10) -0.0462(9) 0.126(8) Uani 0.40 d PD 6
H43C H 0.6277(12) 0.8495(10) -0.0341(9) 0.167 Uiso 0.40 calc PR 6
H43D H 0.5983(12) 0.7623(10) -0.0808(9) 0.167 Uiso 0.40 calc PR 6
C45 C 0.4739(4) 0.5494(4) 0.1635(4) 0.0703(13) Uani 1 d . .
H45 H 0.4721(4) 0.4850(4) 0.1653(4) 0.094 Uiso 1 calc R .
C46 C 0.4082(4) 0.5823(6) 0.2325(5) 0.107(2) Uani 1 d . .
H46A H 0.4113(4) 0.6459(6) 0.2349(5) 0.142 Uiso 1 calc R .
H46B H 0.4293(4) 0.5595(6) 0.2874(5) 0.142 Uiso 1 calc R .
C47 C 0.3055(5) 0.5540(8) 0.2156(7) 0.137(3) Uani 1 d . .
H47A H 0.3009(5) 0.4907(8) 0.2214(7) 0.182 Uiso 1 calc R .
H47B H 0.2646(5) 0.5804(8) 0.2582(7) 0.182 Uiso 1 calc R .
C48 C 0.2710(4) 0.5798(6) 0.1293(6) 0.118(3) Uani 1 d . .
H48A H 0.2083(4) 0.5545(6) 0.1192(6) 0.156 Uiso 1 calc R .
H48B H 0.2648(4) 0.6432(6) 0.1267(6) 0.156 Uiso 1 calc R .
C49 C 0.3362(5) 0.5503(6) 0.0617(5) 0.106(2) Uani 1 d . .
H49A H 0.3145(5) 0.5744(6) 0.0074(5) 0.141 Uiso 1 calc R .
H49B H 0.3329(5) 0.4868(6) 0.0575(5) 0.141 Uiso 1 calc R .
C50 C 0.4390(4) 0.5768(5) 0.0763(4) 0.084(2) Uani 1 d . .
H50A H 0.4785(4) 0.5497(5) 0.0331(4) 0.111 Uiso 1 calc R .
H50B H 0.4447(4) 0.6400(5) 0.0707(4) 0.111 Uiso 1 calc R .
C51 C 0.6164(5) 0.7468(3) 0.3065(4) 0.090(2) Uani 1 d D .
H51 H 0.5612(5) 0.7464(3) 0.2674(4) 0.119 Uiso 1 calc R .
C52 C 0.5803(7) 0.7299(4) 0.3969(6) 0.139(3) Uani 1 d D .
H52A H 0.6341(7) 0.7281(4) 0.4366(6) 0.185 Uiso 1 calc R .
H52B H 0.5485(7) 0.6733(4) 0.3988(6) 0.185 Uiso 1 calc R .
C53 C 0.5107(7) 0.8021(6) 0.4243(7) 0.190(6) Uani 1 d D .
H53A H 0.4557(7) 0.8028(6) 0.3861(7) 0.253 Uiso 1 calc R .
H53B H 0.4885(7) 0.7905(6) 0.4818(7) 0.253 Uiso 1 calc R .
C54 C 0.5614(8) 0.8912(6) 0.4217(7) 0.172(5) Uani 1 d D .
H54A H 0.5171(8) 0.9372(6) 0.4378(7) 0.228 Uiso 1 calc R .
H54B H 0.6140(8) 0.8914(6) 0.4626(7) 0.228 Uiso 1 calc R .
C55 C 0.5992(9) 0.9096(4) 0.3324(7) 0.190(6) Uani 1 d D .
H55A H 0.5457(9) 0.9163(4) 0.2929(7) 0.253 Uiso 1 calc R .
H55B H 0.6345(9) 0.9644(4) 0.3331(7) 0.253 Uiso 1 calc R .
C56 C 0.6636(8) 0.8366(4) 0.3007(7) 0.171(5) Uani 1 d D .
H56A H 0.7221(8) 0.8363(4) 0.3345(7) 0.228 Uiso 1 calc R .
H56B H 0.6803(8) 0.8481(4) 0.2417(7) 0.228 Uiso 1 calc R .
O9 O 0.8841(7) 0.2004(5) 0.3470(7) 0.191(4) Uani 1 d . .
C57 C 0.8210(6) 0.1951(6) 0.4104(5) 0.139(4) Uani 1 d D .
H57 H 0.8144(6) 0.2543(6) 0.4343(5) 0.185 Uiso 1 calc R .
C58 C 0.7232(7) 0.1673(9) 0.3792(5) 0.176(5) Uani 1 d D .
H58A H 0.7282(7) 0.1111(9) 0.3504(5) 0.235 Uiso 1 calc R .
H58B H 0.6997(7) 0.2099(9) 0.3380(5) 0.235 Uiso 1 calc R .
C59 C 0.6515(6) 0.1593(9) 0.4523(7) 0.192(6) Uani 1 d D .
H59A H 0.6395(6) 0.2170(9) 0.4763(7) 0.255 Uiso 1 calc R .
H59B H 0.5914(6) 0.1366(9) 0.4300(7) 0.255 Uiso 1 calc R .
C60 C 0.6891(9) 0.0982(8) 0.5226(6) 0.214(7) Uani 1 d D .
H60A H 0.6963(9) 0.0391(8) 0.5002(6) 0.285 Uiso 1 calc R .
H60B H 0.6441(9) 0.0961(8) 0.5693(6) 0.285 Uiso 1 calc R .
C61 C 0.7860(10) 0.1322(12) 0.5554(6) 0.313(15) Uani 1 d D .
H61A H 0.8103(10) 0.0934(12) 0.5998(6) 0.416 Uiso 1 calc R .
H61B H 0.7780(10) 0.1903(12) 0.5800(6) 0.416 Uiso 1 calc R .
C62 C 0.8581(6) 0.1368(8) 0.4815(7) 0.208(8) Uani 1 d D .
H62A H 0.9184(6) 0.1596(8) 0.5029(7) 0.277 Uiso 1 calc R .
H62B H 0.8692(6) 0.0781(8) 0.4595(7) 0.277 Uiso 1 calc R .

loop_
_atom_type_symbol
_atom_type_description
_atom_type_scat_dispersion_real
_atom_type_scat_dispersion_imag
_atom_type_scat_source
C C 0.0033 0.0016 'International Tables Vol C Tables 4.2.6.8 and 6.1.1.4'
H H 0.0000 0.0000 'International Tables Vol C Tables 4.2.6.8 and 6.1.1.4'
O O 0.0106 0.0060 'International Tables Vol C Tables 4.2.6.8 and 6.1.1.4'
Ti Ti 0.2776 0.4457 'International Tables Vol C Tables 4.2.6.8 and 6.1.1.4'

loop_
_geom_angle_atom_site_label_1
_geom_angle_atom_site_label_2
_geom_angle_atom_site_label_3
_geom_angle
O4 Ti1 O3 102.1(2)
O4 Ti1 O2 108.9(2)
O3 Ti1 O2 96.0(2)
O4 Ti1 O5 116.0(2)
O3 Ti1 O5 97.7(2)
O2 Ti1 O5 128.64(14)
O4 Ti1 O1 91.6(2)
O3 Ti1 O1 165.4(2)
O2 Ti1 O1 84.26(13)
O5 Ti1 O1 71.32(12)
O4 Ti1 Ti2 106.4(2)
O3 Ti1 Ti2 133.72(14)
O2 Ti1 Ti2 107.99(11)
O5 Ti1 Ti2 36.80(9)
O1 Ti1 Ti2 34.52(9)
O7 Ti2 O8 101.1(2)
O7 Ti2 O6 99.6(2)
O8 Ti2 O6 112.3(2)
O7 Ti2 O1 92.7(2)
O8 Ti2 O1 118.5(2)
O6 Ti2 O1 123.9(2)
O7 Ti2 O5 163.3(2)
O8 Ti2 O5 88.6(2)
O6 Ti2 O5 88.9(2)
O1 Ti2 O5 70.71(13)
O7 Ti2 Ti1 130.51(13)
O8 Ti2 Ti1 105.1(2)
O6 Ti2 Ti1 107.89(12)
O1 Ti2 Ti1 37.84(10)
O5 Ti2 Ti1 32.87(8)
C1 O1 Ti2 130.4(3)
C1 O1 Ti1 121.7(3)
Ti2 O1 Ti1 107.64(14)
C20 O2 Ti1 117.2(3)
C21 O3 Ti1 159.4(6)
C21' O3 Ti1 129.6(8)
C27 O4 Ti1 157.8(5)
C33 O5 Ti1 134.3(3)
C33 O5 Ti2 115.4(3)
Ti1 O5 Ti2 110.33(14)
C39 O6 Ti2 137.7(3)
C45 O7 Ti2 169.1(4)
C51 O8 Ti2 142.8(4)
C10 C1 O1 119.4(4)
C10 C1 C2 121.9(4)
O1 C1 C2 118.6(4)
C3 C2 C1 116.5(5)
C4 C3 C2 123.1(5)
C3 C4 C9 119.0(5)
C3 C4 C5 119.5(5)
C9 C4 C5 121.4(5)
C6 C5 C4 115.2(6)
C7 C6 C5 119.3(7)
C6 C7 C8 114.1(8)
C7 C8 C9 114.0(6)
C10 C9 C4 120.0(5)
C10 C9 C8 119.2(5)
C4 C9 C8 120.5(4)
C1 C10 C9 119.3(4)
C1 C10 C11 118.0(4)
C9 C10 C11 122.6(4)
C20 C11 C12 118.9(4)
C20 C11 C10 119.2(4)
C12 C11 C10 121.7(4)
C17 C12 C11 119.0(5)
C17 C12 C13 120.5(5)
C11 C12 C13 120.5(4)
C14 C13 C12 115.1(5)
C15 C14 C13 116.1(6)
C14 C15 C16 119.0(8)
C15 C16 C17 112.8(6)
C12 C17 C18 119.0(5)
C12 C17 C16 121.4(6)
C18 C17 C16 119.5(5)
C19 C18 C17 121.5(5)
C18 C19 C20 120.5(6)
O2 C20 C11 119.0(4)
O2 C20 C19 120.0(5)
C11 C20 C19 120.9(5)
C21 C22 C23 109.4(6)
C23' C22 C21' 109.0(7)
C24 C25 C26 109.1(6)
C24' C25 C26' 109.7(7)
O3 C21 C22 109.9(7)
O3 C21 C26 108.3(8)
C22 C21 C26 109.0(6)
C24 C23 C22 109.7(7)
C23 C24 C25 109.9(7)
C25 C26 C21 108.8(6)
O3 C21' C26' 106.8(10)
O3 C21' C22 107.7(9)
C26' C21' C22 109.3(7)
C22 C23' C24' 109.5(8)
C25 C24' C23' 109.3(8)
C21' C26' C25 109.1(7)
O4 C27 C32' 133.8(6)
O4 C27 C32 122.5(6)
O4 C27 C28' 105.5(6)
C32' C27 C28' 120.7(4)
O4 C27 C28 114.7(5)
C32 C27 C28 115.8(5)
C31' C30 C29' 108.9(8)
C31 C30 C29 105.4(6)
C27 C28 C29 112.3(6)
C28 C29 C30 106.9(6)
C32 C31 C30 108.2(7)
C27 C32 C31 113.5(6)
C29' C28' C27 117.7(5)
C28' C29' C30 114.4(7)
C32' C31' C30 112.5(8)
C27 C32' C31' 118.5(6)
O5 C33 C34 110.6(4)
O5 C33 C38 111.5(4)
C34 C33 C38 110.9(4)
C33 C34 C35 110.3(5)
C34 C35 C36 110.1(5)
C37 C36 C35 111.5(5)
C38 C37 C36 111.2(5)
C37 C38 C33 109.8(4)
O6 C39 C40 108.1(5)
O6 C39 C44 109.0(5)
C40 C39 C44 115.4(3)
C41' C40 C39 116.5(6)
C41 C40 C39 114.8(5)
C43' C44 C39 114.3(6)
C43 C44 C39 113.1(5)
C40 C41 C42 113.5(6)
C41 C42 C43 108.9(6)
C44 C43 C42 109.5(6)
C40 C41' C42' 112.6(7)
C41' C42' C43' 110.1(8)
C44 C43' C42' 112.4(7)
O7 C45 C50 111.4(5)
O7 C45 C46 112.4(5)
C50 C45 C46 111.1(5)
C45 C46 C47 111.4(6)
C48 C47 C46 112.4(7)
C49 C48 C47 112.0(6)
C48 C49 C50 114.0(6)
C45 C50 C49 111.4(5)
O8 C51 C56 111.7(5)
O8 C51 C52 110.1(6)
C56 C51 C52 110.8(5)
C51 C52 C53 110.8(6)
C54 C53 C52 109.3(6)
C55 C54 C53 110.6(6)
C56 C55 C54 112.2(6)
C55 C56 C51 112.2(6)
O9 C57 C58 112.5(8)
O9 C57 C62 110.9(8)
C58 C57 C62 112.1(6)
C57 C58 C59 112.4(6)
C60 C59 C58 111.1(6)
C59 C60 C61 109.3(7)
C60 C61 C62 110.4(7)
C57 C62 C61 110.8(7)

loop_
_geom_bond_atom_site_label_1
_geom_bond_atom_site_label_2
_geom_bond_distance
Ti1 O4 1.754(4)
Ti1 O3 1.775(4)
Ti1 O2 1.885(4)
Ti1 O5 1.923(3)
Ti1 O1 2.139(3)
Ti1 Ti2 3.3224(12)
Ti2 O7 1.769(4)
Ti2 O8 1.785(4)
Ti2 O6 1.800(4)
Ti2 O1 1.976(3)
Ti2 O5 2.122(3)
O1 C1 1.382(5)
O2 C20 1.390(6)
O3 C21 1.414(9)
O3 C21' 1.433(14)
O4 C27 1.317(6)
O5 C33 1.455(5)
O6 C39 1.419(7)
O7 C45 1.397(6)
O8 C51 1.381(6)
C1 C10 1.381(6)
C1 C2 1.407(6)
C2 C3 1.392(8)
C3 C4 1.366(8)
C4 C9 1.402(7)
C4 C5 1.513(8)
C5 C6 1.475(12)
C6 C7 1.449(12)
C7 C8 1.503(9)
C8 C9 1.529(7)
C9 C10 1.392(6)
C10 C11 1.490(6)
C11 C20 1.391(7)
C11 C12 1.412(7)
C12 C17 1.407(7)
C12 C13 1.492(7)
C13 C14 1.489(8)
C14 C15 1.375(11)
C15 C16 1.492(12)
C16 C17 1.514(8)
C17 C18 1.416(9)
C18 C19 1.324(8)
C19 C20 1.390(7)
C22 C21 1.528(8)
C22 C23' 1.540(9)
C22 C23 1.547(8)
C22 C21' 1.549(9)
C25 C24' 1.536(9)
C25 C24 1.541(9)
C25 C26 1.543(8)
C25 C26' 1.543(9)
C21 C26 1.544(9)
C23 C24 1.532(9)
C21' C26' 1.536(9)
C23' C24' 1.540(9)
C27 C32' 1.432(7)
C27 C32 1.483(7)
C27 C28' 1.508(7)
C27 C28 1.527(7)
C30 C31' 1.515(9)
C30 C31 1.552(9)
C30 C29' 1.567(9)
C30 C29 1.581(8)
C28 C29 1.537(8)
C31 C32 1.525(8)
C28' C29' 1.489(8)
C31' C32' 1.512(9)
C33 C34 1.506(8)
C33 C38 1.526(7)
C34 C35 1.519(8)
C35 C36 1.540(9)
C36 C37 1.519(9)
C37 C38 1.507(8)
C39 C40 1.500(6)
C39 C44 1.517(6)
C40 C41' 1.486(8)
C40 C41 1.499(8)
C44 C43' 1.498(8)
C44 C43 1.497(8)
C41 C42 1.530(8)
C42 C43 1.554(8)
C41' C42' 1.534(9)
C42' C43' 1.535(9)
C45 C50 1.502(8)
C45 C46 1.510(8)
C46 C47 1.522(10)
C47 C48 1.481(12)
C48 C49 1.474(11)
C49 C50 1.509(8)
C51 C56 1.521(7)
C51 C52 1.528(7)
C52 C53 1.534(8)
C53 C54 1.531(8)
C54 C55 1.526(8)
C55 C56 1.517(8)
O9 C57 1.338(13)
C57 C58 1.509(8)
C57 C62 1.511(8)
C58 C59 1.534(8)
C59 C60 1.529(8)
C60 C61 1.535(9)
C61 C62 1.543(9)
